data_4023247
loop_
_publ_author_name
'John Kallikat Augustine'
'Yanjerappa Arthoba Naik'
'Ashis Baran Mandal'
'Umesha Kundapur'

_publ_section_title
;
 An Unusual Reaction of Benzalaminoacetals in Trifluoroacetic
 Acid: Facile Synthesis of 2-Benzylpyrazines
;
_journal_name_full 'Journal of Organic Chemistry'
_journal_page_first 1176
_journal_page_last 1179
_journal_paper_doi 10.1021/jo702448a
_journal_volume 73
_journal_year 2008
_chemical_absolute_configuration unk
_chemical_formula_moiety 'C11 H9 N3 O2'
_chemical_formula_sum 'C11 H9 N3 O2'
_chemical_formula_weight 215.21
_chemical_name_systematic
;
 ?
;
_space_group_IT_number 19
_symmetry_cell_setting orthorhombic
_symmetry_space_group_name_Hall 'P 2ac 2ab'
_symmetry_space_group_name_H-M 'P 21 21 21'
_atom_sites_solution_hydrogens geom
_atom_sites_solution_primary direct
_atom_sites_solution_secondary difmap
_audit_creation_method SHELXL-97
_cell_angle_alpha 90.00
_cell_angle_beta 90.00
_cell_angle_gamma 90.00
_cell_formula_units_Z 4
_cell_length_a 4.5573(4)
_cell_length_b 10.7409(9)
_cell_length_c 21.1615(17)
_cell_measurement_reflns_used 6161
_cell_measurement_temperature 294(2)
_cell_measurement_theta_max 27.0
_cell_measurement_theta_min 2.7
_cell_volume 1035.84(15)
_computing_cell_refinement 'SAINT (Bruker, 2001)'
_computing_data_collection 'SMART (Bruker, 2001)'
_computing_data_reduction SAINT
_computing_molecular_graphics 'SHELXTL/PC (Sheldrick, 1990)'
_computing_publication_material SHELXL97
_computing_structure_refinement 'SHELXL-97 (Sheldrick, 1997)'
_computing_structure_solution 'SHELXS-97 (Sheldrick, 1997)'
_diffrn_ambient_temperature 294(2)
_diffrn_measured_fraction_theta_full 0.998
_diffrn_measured_fraction_theta_max 0.998
_diffrn_measurement_device 'Bruker SMART APEX CCD area-detector'
_diffrn_measurement_device_type 'CCD Area Detector'
_diffrn_measurement_method '\w scan'
_diffrn_radiation_monochromator graphite
_diffrn_radiation_source 'fine-focus sealed tube'
_diffrn_radiation_type MoK\a
_diffrn_radiation_wavelength 0.71073
_diffrn_reflns_av_R_equivalents 0.0199
_diffrn_reflns_av_sigmaI/netI 0.0122
_diffrn_reflns_limit_h_max 5
_diffrn_reflns_limit_h_min -5
_diffrn_reflns_limit_k_max 12
_diffrn_reflns_limit_k_min -12
_diffrn_reflns_limit_l_max 25
_diffrn_reflns_limit_l_min -25
_diffrn_reflns_number 9847
_diffrn_reflns_theta_full 25.00
_diffrn_reflns_theta_max 25.00
_diffrn_reflns_theta_min 1.92
_diffrn_standards_number 0
_exptl_absorpt_coefficient_mu 0.099
_exptl_absorpt_correction_type none
_exptl_crystal_colour 'dark brown'
_exptl_crystal_density_diffrn 1.380
_exptl_crystal_density_method 'not measured'
_exptl_crystal_description block
_exptl_crystal_F_000 448
_exptl_crystal_size_max 0.22
_exptl_crystal_size_mid 0.18
_exptl_crystal_size_min 0.10
_refine_diff_density_max 0.111
_refine_diff_density_min -0.154
_refine_diff_density_rms 0.037
_refine_ls_extinction_coef 0.040(6)
_refine_ls_extinction_expression Fc^*^=kFc[1+0.001xFc^2^\l^3^/sin(2\q)]^-1/4^
_refine_ls_extinction_method SHELXL
_refine_ls_goodness_of_fit_ref 1.110
_refine_ls_hydrogen_treatment constr
_refine_ls_matrix_type full
_refine_ls_number_parameters 146
_refine_ls_number_reflns 1106
_refine_ls_number_restraints 0
_refine_ls_restrained_S_all 1.110
_refine_ls_R_factor_all 0.0370
_refine_ls_R_factor_gt 0.0355
_refine_ls_shift/su_max 0.000
_refine_ls_shift/su_mean 0.000
_refine_ls_structure_factor_coef Fsqd
_refine_ls_weighting_details 'calc w=1/[\s^2^(Fo^2^)+(0.0611P)^2^+0.0632P] where P=(Fo^2^+2Fc^2^)/3'
_refine_ls_weighting_scheme calc
_refine_ls_wR_factor_gt 0.0976
_refine_ls_wR_factor_ref 0.0998
_reflns_number_gt 1057
_reflns_number_total 1106
_reflns_threshold_expression I>2\s(I)
_cod_data_source_file jo702448a-File004.cif
_cod_data_source_block ab73m
_cod_database_code 4023247

loop_
_symmetry_equiv_pos_as_xyz
'x, y, z'
'-x+1/2, -y, z+1/2'
'-x, y+1/2, -z+1/2'
'x+1/2, -y+1/2, -z'

loop_
_atom_site_label
_atom_site_type_symbol
_atom_site_fract_x
_atom_site_fract_y
_atom_site_fract_z
_atom_site_U_iso_or_equiv
_atom_site_adp_type
_atom_site_occupancy
_atom_site_symmetry_multiplicity
_atom_site_calc_flag
_atom_site_refinement_flags
_atom_site_disorder_assembly
_atom_site_disorder_group
C1 C 0.9501(4) 0.92815(16) 0.81003(7) 0.0635(5) Uani 1 1 d . . .
C2 C 0.8318(6) 1.03910(17) 0.82920(8) 0.0723(5) Uani 1 1 d . . .
H2 H 0.8792 1.1128 0.8085 0.087 Uiso 1 1 calc R . .
C3 C 0.6422(5) 1.03957(18) 0.87953(9) 0.0734(5) Uani 1 1 d . . .
H3 H 0.5605 1.1144 0.8929 0.088 Uiso 1 1 calc R . .
C4 C 0.5698(4) 0.93022(17) 0.91096(8) 0.0641(5) Uani 1 1 d . . .
C5 C 0.6925(5) 0.82036(17) 0.89020(8) 0.0735(6) Uani 1 1 d . . .
H5 H 0.6461 0.7464 0.9107 0.088 Uiso 1 1 calc R . .
C6 C 0.8820(5) 0.81799(18) 0.83976(8) 0.0741(6) Uani 1 1 d . . .
H6 H 0.9628 0.7433 0.8260 0.089 Uiso 1 1 calc R . .
C7 C 0.3645(5) 0.9320(2) 0.96720(9) 0.0825(6) Uani 1 1 d . . .
H7A H 0.1833 0.9733 0.9554 0.099 Uiso 1 1 calc R . .
H7B H 0.3171 0.8472 0.9791 0.099 Uiso 1 1 calc R . .
C8 C 0.4972(4) 0.99799(17) 1.02287(8) 0.0634(5) Uani 1 1 d . . .
C9 C 0.4427(6) 1.1218(2) 1.03510(11) 0.0910(7) Uani 1 1 d . . .
H9 H 0.3143 1.1643 1.0086 0.109 Uiso 1 1 calc R . .
C10 C 0.7382(7) 1.1187(2) 1.11949(10) 0.0865(7) Uani 1 1 d . . .
H10 H 0.8278 1.1575 1.1537 0.104 Uiso 1 1 calc R . .
C11 C 0.7910(6) 0.9964(2) 1.10874(9) 0.0791(6) Uani 1 1 d . . .
H11 H 0.9130 0.9536 1.1365 0.095 Uiso 1 1 calc R . .
N1 N 1.1561(5) 0.92661(18) 0.75685(8) 0.0805(5) Uani 1 1 d . . .
N2 N 0.5639(7) 1.18402(17) 1.08288(10) 0.1046(8) Uani 1 1 d . . .
N3 N 0.6754(4) 0.93483(14) 1.06007(7) 0.0725(5) Uani 1 1 d . . .
O1 O 1.2650(5) 0.82777(18) 0.74129(8) 0.1144(6) Uani 1 1 d . . .
O2 O 1.2113(6) 1.0248(2) 0.73060(7) 0.1120(7) Uani 1 1 d . . .

loop_
_atom_site_aniso_label
_atom_site_aniso_U_11
_atom_site_aniso_U_22
_atom_site_aniso_U_33
_atom_site_aniso_U_23
_atom_site_aniso_U_13
_atom_site_aniso_U_12
C1 0.0674(10) 0.0706(10) 0.0526(8) -0.0013(7) -0.0139(8) -0.0076(10)
C2 0.0884(13) 0.0618(10) 0.0668(10) 0.0112(8) 0.0005(11) -0.0059(11)
C3 0.0811(13) 0.0632(10) 0.0757(11) 0.0053(8) 0.0039(11) 0.0030(10)
C4 0.0557(9) 0.0767(11) 0.0598(9) 0.0082(8) -0.0158(8) -0.0162(9)
C5 0.0866(13) 0.0619(10) 0.0721(11) 0.0123(8) -0.0174(11) -0.0188(11)
C6 0.0886(14) 0.0614(10) 0.0722(11) -0.0030(8) -0.0165(11) -0.0019(11)
C7 0.0606(10) 0.1146(16) 0.0723(11) 0.0117(11) -0.0063(10) -0.0247(12)
C8 0.0510(9) 0.0770(11) 0.0622(9) 0.0132(8) 0.0066(8) -0.0049(10)
C9 0.0973(18) 0.0911(14) 0.0846(13) 0.0225(11) 0.0082(14) 0.0224(14)
C10 0.1056(19) 0.0878(13) 0.0661(10) -0.0038(10) 0.0117(13) -0.0184(15)
C11 0.0796(13) 0.0907(13) 0.0670(11) 0.0014(10) -0.0076(10) 0.0032(13)
N1 0.0820(11) 0.0991(12) 0.0605(8) -0.0094(9) -0.0065(9) -0.0055(12)
N2 0.150(2) 0.0725(10) 0.0915(12) -0.0010(9) 0.0199(16) 0.0081(14)
N3 0.0757(10) 0.0734(9) 0.0685(8) 0.0025(7) -0.0093(9) 0.0010(10)
O1 0.1194(15) 0.1229(13) 0.1009(11) -0.0330(10) 0.0150(13) 0.0095(15)
O2 0.1276(16) 0.1251(13) 0.0833(9) 0.0168(10) 0.0275(12) -0.0118(14)

loop_
_atom_type_symbol
_atom_type_description
_atom_type_scat_dispersion_real
_atom_type_scat_dispersion_imag
_atom_type_scat_source
C C 0.0033 0.0000 'International Tables Vol C Tables 4.2.6.8 and 6.1.1.4'
H H 0.0000 0.0000 'International Tables Vol C Tables 4.2.6.8 and 6.1.1.4'
N N 0.0061 0.0000 'International Tables Vol C Tables 4.2.6.8 and 6.1.1.4'
O O 0.0106 0.0000 'International Tables Vol C Tables 4.2.6.8 and 6.1.1.4'

loop_
_geom_angle_atom_site_label_1
_geom_angle_atom_site_label_2
_geom_angle_atom_site_label_3
_geom_angle
_geom_angle_site_symmetry_1
_geom_angle_site_symmetry_3
_geom_angle_publ_flag
C2 C1 C6 121.62(18) . . ?
C2 C1 N1 119.30(16) . . ?
C6 C1 N1 119.08(17) . . ?
C1 C2 C3 118.77(17) . . ?
C1 C2 H2 120.6 . . ?
C3 C2 H2 120.6 . . ?
C2 C3 C4 121.20(19) . . ?
C2 C3 H3 119.4 . . ?
C4 C3 H3 119.4 . . ?
C5 C4 C3 118.37(18) . . ?
C5 C4 C7 120.83(17) . . ?
C3 C4 C7 120.80(18) . . ?
C6 C5 C4 121.26(16) . . ?
C6 C5 H5 119.4 . . ?
C4 C5 H5 119.4 . . ?
C5 C6 C1 118.78(18) . . ?
C5 C6 H6 120.6 . . ?
C1 C6 H6 120.6 . . ?
C8 C7 C4 111.94(15) . . ?
C8 C7 H7A 109.2 . . ?
C4 C7 H7A 109.2 . . ?
C8 C7 H7B 109.2 . . ?
C4 C7 H7B 109.2 . . ?
H7A C7 H7B 107.9 . . ?
N3 C8 C9 119.7(2) . . ?
N3 C8 C7 118.27(18) . . ?
C9 C8 C7 122.0(2) . . ?
N2 C9 C8 123.5(2) . . ?
N2 C9 H9 118.2 . . ?
C8 C9 H9 118.2 . . ?
N2 C10 C11 121.8(2) . . ?
N2 C10 H10 119.1 . . ?
C11 C10 H10 119.1 . . ?
N3 C11 C10 122.7(2) . . ?
N3 C11 H11 118.6 . . ?
C10 C11 H11 118.6 . . ?
O1 N1 O2 123.2(2) . . ?
O1 N1 C1 118.60(18) . . ?
O2 N1 C1 118.22(18) . . ?
C10 N2 C9 115.5(2) . . ?
C8 N3 C11 116.71(18) . . ?

loop_
_geom_bond_atom_site_label_1
_geom_bond_atom_site_label_2
_geom_bond_distance
_geom_bond_site_symmetry_2
_geom_bond_publ_flag
C1 C2 1.369(2) . ?
C1 C6 1.376(2) . ?
C1 N1 1.466(3) . ?
C2 C3 1.372(3) . ?
C2 H2 0.9300 . ?
C3 C4 1.389(2) . ?
C3 H3 0.9300 . ?
C4 C5 1.378(3) . ?
C4 C7 1.514(3) . ?
C5 C6 1.373(3) . ?
C5 H5 0.9300 . ?
C6 H6 0.9300 . ?
C7 C8 1.502(3) . ?
C7 H7A 0.9700 . ?
C7 H7B 0.9700 . ?
C8 N3 1.319(2) . ?
C8 C9 1.378(3) . ?
C9 N2 1.332(4) . ?
C9 H9 0.9300 . ?
C10 N2 1.313(3) . ?
C10 C11 1.355(3) . ?
C10 H10 0.9300 . ?
C11 N3 1.332(3) . ?
C11 H11 0.9300 . ?
N1 O1 1.217(2) . ?
N1 O2 1.218(2) . ?

loop_
_geom_torsion_atom_site_label_1
_geom_torsion_atom_site_label_2
_geom_torsion_atom_site_label_3
_geom_torsion_atom_site_label_4
_geom_torsion
_geom_torsion_site_symmetry_1
_geom_torsion_site_symmetry_2
_geom_torsion_site_symmetry_3
_geom_torsion_site_symmetry_4
_geom_torsion_publ_flag
C6 C1 C2 C3 0.3(3) . . . . ?
N1 C1 C2 C3 -179.2(2) . . . . ?
C1 C2 C3 C4 0.1(3) . . . . ?
C2 C3 C4 C5 -0.3(3) . . . . ?
C2 C3 C4 C7 178.90(19) . . . . ?
C3 C4 C5 C6 0.0(3) . . . . ?
C7 C4 C5 C6 -179.14(18) . . . . ?
C4 C5 C6 C1 0.4(3) . . . . ?
C2 C1 C6 C5 -0.6(3) . . . . ?
N1 C1 C6 C5 178.97(17) . . . . ?
C5 C4 C7 C8 112.1(2) . . . . ?
C3 C4 C7 C8 -67.1(2) . . . . ?
C4 C7 C8 N3 -83.3(2) . . . . ?
C4 C7 C8 C9 95.4(3) . . . . ?
N3 C8 C9 N2 0.8(4) . . . . ?
C7 C8 C9 N2 -177.9(2) . . . . ?
N2 C10 C11 N3 1.3(4) . . . . ?
C2 C1 N1 O1 178.2(2) . . . . ?
C6 C1 N1 O1 -1.3(3) . . . . ?
C2 C1 N1 O2 -1.3(3) . . . . ?
C6 C1 N1 O2 179.2(2) . . . . ?
C11 C10 N2 C9 0.4(4) . . . . ?
C8 C9 N2 C10 -1.4(4) . . . . ?
C9 C8 N3 C11 0.8(3) . . . . ?
C7 C8 N3 C11 179.52(18) . . . . ?
C10 C11 N3 C8 -1.8(4) . . . . ?
